data_7709987
loop_
_publ_author_name
'Wang, Zhen-Feng'
'Wei, Qiao-Chang'
'Li, Jin-Xian'
'Zhou, Zhen'
'Zhang, Shuhua'

_publ_section_title
;
 A new class of nickel(II) oxyquinoline-bipyridine complexes as potent
 anticancer agents induces apoptosis and autophagy in A549/DDP tumor cells
 through mitophagy pathways
;
_journal_name_full 'Dalton Transactions'
_journal_paper_doi 10.1039/D2DT00669C
_journal_year 2022
_chemical_formula_moiety 'C32 H24 N4 Ni O4, C H4 O'
_chemical_formula_sum 'C33 H28 N4 Ni O5'
_chemical_formula_weight 619.30
_space_group_IT_number 2
_space_group_name_Hall '-P 1'
_space_group_name_H-M_alt 'P -1'
_symmetry_cell_setting triclinic
_atom_sites_solution_hydrogens geom
_atom_sites_solution_primary direct
_atom_sites_solution_secondary difmap
_audit_creation_method SHELXL-97
_audit_update_record
;
2022-04-02 deposited with the CCDC.	2022-04-11 downloaded from the CCDC.
;
_cell_angle_alpha 85.752(6)
_cell_angle_beta 75.849(6)
_cell_angle_gamma 76.634(7)
_cell_formula_units_Z 2
_cell_length_a 10.6007(8)
_cell_length_b 11.7034(10)
_cell_length_c 12.3657(9)
_cell_measurement_reflns_used 3536
_cell_measurement_temperature 298(2)
_cell_measurement_theta_max 26.1000
_cell_measurement_theta_min 3.7040
_cell_volume 1447.0(2)
_computing_cell_refinement 'CrysAlisPro 1.171.39.46 (Rigaku OD, 2018)'
_computing_data_collection 'CrysAlisPro 1.171.39.46 (Rigaku OD, 2018)'
_computing_data_reduction 'CrysAlisPro 1.171.39.46 (Rigaku OD, 2018)'
_computing_structure_refinement 'SHELXL-97 (Sheldrick, 1997)'
_computing_structure_solution 'SHELXS-97 (Sheldrick, 1990)'
_diffrn_ambient_temperature 298(2)
_diffrn_detector_area_resol_mean 16.0233
_diffrn_measured_fraction_theta_full 0.998
_diffrn_measured_fraction_theta_max 0.998
_diffrn_measurement_device_type 'SuperNova, Single source at offset/far, Eos'
_diffrn_measurement_method '\w scans'
_diffrn_radiation_monochromator graphite
_diffrn_radiation_source 'fine-focus sealed tube'
_diffrn_radiation_type MoK\a
_diffrn_radiation_wavelength 0.71073
_diffrn_reflns_av_R_equivalents 0.0256
_diffrn_reflns_av_sigmaI/netI 0.0531
_diffrn_reflns_limit_h_max 11
_diffrn_reflns_limit_h_min -12
_diffrn_reflns_limit_k_max 13
_diffrn_reflns_limit_k_min -11
_diffrn_reflns_limit_l_max 14
_diffrn_reflns_limit_l_min -14
_diffrn_reflns_number 9161
_diffrn_reflns_theta_full 25.10
_diffrn_reflns_theta_max 25.10
_diffrn_reflns_theta_min 3.40
_diffrn_standards_decay_% 0
_diffrn_standards_interval_count 0
_diffrn_standards_interval_time 0
_diffrn_standards_number 0
_exptl_absorpt_coefficient_mu 0.720
_exptl_absorpt_correction_T_max 1.00000
_exptl_absorpt_correction_T_min 0.93004
_exptl_absorpt_correction_type multi-scan
_exptl_absorpt_process_details
;
CrysAlisPro 1.171.39.46 (Rigaku Oxford Diffraction, 2018)
Empirical absorption correction using spherical harmonics,
 implemented in SCALE3 ABSPACK scaling algorithm.
;
_exptl_crystal_colour green
_exptl_crystal_density_diffrn 1.421
_exptl_crystal_density_method 'not measured'
_exptl_crystal_description block
_exptl_crystal_F_000 644
_exptl_crystal_size_max 0.25
_exptl_crystal_size_mid 0.12
_exptl_crystal_size_min 0.08
_refine_diff_density_max 0.332
_refine_diff_density_min -0.425
_refine_diff_density_rms 0.046
_refine_ls_extinction_method none
_refine_ls_goodness_of_fit_ref 1.005
_refine_ls_hydrogen_treatment mixed
_refine_ls_matrix_type full
_refine_ls_number_parameters 403
_refine_ls_number_reflns 5131
_refine_ls_number_restraints 13
_refine_ls_restrained_S_all 1.010
_refine_ls_R_factor_all 0.0608
_refine_ls_R_factor_gt 0.0442
_refine_ls_shift/su_max 0.001
_refine_ls_shift/su_mean 0.000
_refine_ls_structure_factor_coef Fsqd
_refine_ls_weighting_details 'calc w=1/[\s^2^(Fo^2^)+(0.0321P)^2^+0.5970P] where P=(Fo^2^+2Fc^2^)/3'
_refine_ls_weighting_scheme calc
_refine_ls_wR_factor_gt 0.0910
_refine_ls_wR_factor_ref 0.1005
_reflns_number_gt 4030
_reflns_number_total 5131
_reflns_threshold_expression >2sigma(I)
_cod_data_source_file d2dt00669c2.cif
_cod_data_source_block ni7
_cod_original_cell_volume 1447.04(19)
_cod_database_code 7709987

loop_
_symmetry_equiv_pos_as_xyz
'x, y, z'
'-x, -y, -z'

loop_
_atom_site_label
_atom_site_type_symbol
_atom_site_fract_x
_atom_site_fract_y
_atom_site_fract_z
_atom_site_U_iso_or_equiv
_atom_site_adp_type
_atom_site_occupancy
_atom_site_symmetry_multiplicity
_atom_site_calc_flag
_atom_site_refinement_flags
_atom_site_disorder_assembly
_atom_site_disorder_group
Ni1 Ni 0.64476(4) 0.74097(3) 0.73701(3) 0.04262(13) Uani 1 1 d . . .
O1 O 0.52929(19) 0.86345(16) 0.65322(15) 0.0466(5) Uani 1 1 d . . .
O2 O 0.7095(2) 0.9744(2) 0.58430(19) 0.0682(6) Uani 1 1 d . . .
H2 H 0.6512 0.9365 0.5994 0.102 Uiso 1 1 calc R . .
O3 O 0.5954(3) 0.7315(2) 1.01434(18) 0.0749(7) Uani 1 1 d . . .
H3 H 0.6503 0.6998 0.9601 0.112 Uiso 1 1 calc R . .
O4 O 0.7669(2) 0.64679(18) 0.83578(18) 0.0607(6) Uani 1 1 d . . .
N1 N 0.7878(2) 0.8414(2) 0.71002(19) 0.0458(6) Uani 1 1 d . . .
N2 N 0.5154(2) 0.8353(2) 0.87248(18) 0.0456(6) Uani 1 1 d . . .
N3 N 0.5313(2) 0.61380(19) 0.75856(18) 0.0434(6) Uani 1 1 d . . .
N4 N 0.7370(2) 0.6402(2) 0.59384(19) 0.0449(6) Uani 1 1 d . . .
C1 C 0.7952(3) 0.9370(3) 0.6471(3) 0.0543(8) Uani 1 1 d . . .
C2 C 0.8945(4) 1.0012(3) 0.6437(3) 0.0728(11) Uani 1 1 d . . .
H2A H 0.8979 1.0681 0.5985 0.087 Uiso 1 1 calc R . .
C3 C 0.9832(4) 0.9643(4) 0.7065(3) 0.0796(12) Uani 1 1 d . . .
H3A H 1.0482 1.0063 0.7046 0.095 Uiso 1 1 calc R . .
C4 C 0.9800(3) 0.8630(3) 0.7754(3) 0.0638(10) Uani 1 1 d . . .
C5 C 1.0658(4) 0.8206(5) 0.8455(4) 0.0890(14) Uani 1 1 d . . .
H5 H 1.1318 0.8598 0.8488 0.107 Uiso 1 1 calc R . .
C6 C 1.0536(4) 0.7229(5) 0.9088(4) 0.0937(15) Uani 1 1 d . . .
H6 H 1.1111 0.6960 0.9557 0.112 Uiso 1 1 calc R . .
C7 C 0.9555(4) 0.6607(4) 0.9053(3) 0.0798(11) Uani 1 1 d . . .
H7 H 0.9502 0.5930 0.9490 0.096 Uiso 1 1 calc R . .
C8 C 0.8674(3) 0.6991(3) 0.8379(3) 0.0578(9) Uani 1 1 d . . .
C9 C 0.8800(3) 0.8022(3) 0.7731(2) 0.0508(8) Uani 1 1 d . . .
C10 C 0.8376(3) 0.6569(3) 0.5109(3) 0.0573(8) Uani 1 1 d . . .
H10 H 0.8755 0.7204 0.5140 0.069 Uiso 1 1 calc R . .
C11 C 0.8886(3) 0.5841(3) 0.4197(3) 0.0649(9) Uani 1 1 d . . .
H11 H 0.9585 0.5992 0.3627 0.078 Uiso 1 1 calc R . .
C12 C 0.8348(3) 0.4899(3) 0.4149(3) 0.0614(9) Uani 1 1 d . . .
H12 H 0.8690 0.4403 0.3543 0.074 Uiso 1 1 calc R . .
C13 C 0.7283(3) 0.4669(3) 0.5004(2) 0.0468(7) Uani 1 1 d . . .
C14 C 0.6664(3) 0.3686(2) 0.5023(3) 0.0520(8) Uani 1 1 d . . .
C15 C 0.7239(4) 0.2817(3) 0.4083(3) 0.0774(11) Uani 1 1 d . . .
H15A H 0.7235 0.3225 0.3381 0.116 Uiso 1 1 calc R . .
H15B H 0.6709 0.2238 0.4169 0.116 Uiso 1 1 calc R . .
H15C H 0.8138 0.2437 0.4105 0.116 Uiso 1 1 calc R . .
C16 C 0.5621(3) 0.3542(2) 0.5868(3) 0.0490(8) Uani 1 1 d . . .
C17 C 0.4946(4) 0.2523(3) 0.5925(3) 0.0697(10) Uani 1 1 d . . .
H17A H 0.5249 0.2124 0.5226 0.104 Uiso 1 1 calc R . .
H17B H 0.3998 0.2813 0.6074 0.104 Uiso 1 1 calc R . .
H17C H 0.5165 0.1985 0.6511 0.104 Uiso 1 1 calc R . .
C18 C 0.5116(3) 0.4373(2) 0.6768(2) 0.0440(7) Uani 1 1 d . . .
C19 C 0.4058(3) 0.4281(3) 0.7680(3) 0.0547(8) Uani 1 1 d . . .
H19 H 0.3628 0.3665 0.7725 0.066 Uiso 1 1 calc R . .
C20 C 0.3657(3) 0.5086(3) 0.8497(3) 0.0597(9) Uani 1 1 d . . .
H20 H 0.2954 0.5024 0.9102 0.072 Uiso 1 1 calc R . .
C21 C 0.4299(3) 0.6001(3) 0.8428(2) 0.0550(8) Uani 1 1 d . . .
H21 H 0.4010 0.6546 0.8997 0.066 Uiso 1 1 calc R . .
C22 C 0.5722(3) 0.5325(2) 0.6766(2) 0.0409(6) Uani 1 1 d . . .
C23 C 0.6824(3) 0.5475(2) 0.5875(2) 0.0414(7) Uani 1 1 d . . .
C24 C 0.4309(3) 0.9359(3) 0.7230(3) 0.0464(7) Uani 1 1 d . . .
C25 C 0.3399(3) 1.0249(3) 0.6863(3) 0.0612(9) Uani 1 1 d . . .
H25 H 0.3433 1.0350 0.6104 0.073 Uiso 1 1 calc R . .
C26 C 0.2426(4) 1.1001(3) 0.7626(4) 0.0777(11) Uani 1 1 d . . .
H26 H 0.1836 1.1608 0.7359 0.093 Uiso 1 1 calc R . .
C27 C 0.2315(4) 1.0875(3) 0.8736(4) 0.0791(12) Uani 1 1 d . . .
H27 H 0.1653 1.1385 0.9223 0.095 Uiso 1 1 calc R . .
C28 C 0.3208(3) 0.9967(3) 0.9156(3) 0.0613(9) Uani 1 1 d . . .
C29 C 0.4216(3) 0.9228(3) 0.8393(3) 0.0467(7) Uani 1 1 d . . .
C30 C 0.3190(4) 0.9739(4) 1.0300(3) 0.0763(12) Uani 1 1 d . . .
H30 H 0.2536 1.0197 1.0838 0.092 Uiso 1 1 calc R . .
C31 C 0.4096(4) 0.8878(4) 1.0614(3) 0.0747(12) Uani 1 1 d . . .
H31 H 0.4078 0.8738 1.1368 0.090 Uiso 1 1 calc R . .
C32 C 0.5087(4) 0.8175(3) 0.9803(3) 0.0581(9) Uani 1 1 d . . .
C33 C 0.7914(5) 0.3312(5) 0.8232(5) 0.0813(15) Uani 0.807(6) 1 d PU A 2
H33A H 0.8275 0.2543 0.8496 0.122 Uiso 0.807(6) 1 calc PR A 2
H33B H 0.7893 0.3275 0.7464 0.122 Uiso 0.807(6) 1 calc PR A 2
H33C H 0.7025 0.3592 0.8668 0.122 Uiso 0.807(6) 1 calc PR A 2
O5 O 0.8708(4) 0.4073(4) 0.8329(6) 0.1222(17) Uani 0.807(6) 1 d PU A 2
H5A H 0.8247 0.4642 0.8694 0.183 Uiso 0.807(6) 1 calc PR A 2
O5' O 0.766(2) 0.3932(19) 0.8819(16) 0.1222(17) Uani 0.193(6) 1 d PD A 1
H5D H 0.7144 0.4550 0.9048 0.183 Uiso 0.193(6) 1 calc PR A 1
C33' C 0.833(3) 0.409(2) 0.7728(15) 0.0813(15) Uani 0.193(6) 1 d PD A 1
H33D H 0.8972 0.4555 0.7716 0.122 Uiso 0.193(6) 1 calc PR A 1
H33E H 0.7704 0.4490 0.7305 0.122 Uiso 0.193(6) 1 calc PR A 1
H33F H 0.8779 0.3342 0.7406 0.122 Uiso 0.193(6) 1 calc PR A 1

loop_
_atom_site_aniso_label
_atom_site_aniso_U_11
_atom_site_aniso_U_22
_atom_site_aniso_U_33
_atom_site_aniso_U_23
_atom_site_aniso_U_13
_atom_site_aniso_U_12
Ni1 0.0527(2) 0.0377(2) 0.0405(2) -0.00604(16) -0.01237(16) -0.01277(17)
O1 0.0563(13) 0.0463(12) 0.0411(11) -0.0069(9) -0.0167(9) -0.0118(10)
O2 0.0769(18) 0.0647(16) 0.0671(15) 0.0164(12) -0.0178(13) -0.0281(13)
O3 0.117(2) 0.0674(17) 0.0439(13) 0.0088(12) -0.0258(14) -0.0244(16)
O4 0.0767(16) 0.0439(13) 0.0686(15) 0.0019(11) -0.0337(12) -0.0104(11)
N1 0.0482(15) 0.0440(14) 0.0476(15) -0.0087(12) -0.0115(11) -0.0121(12)
N2 0.0633(16) 0.0426(14) 0.0359(14) -0.0071(11) -0.0099(11) -0.0214(13)
N3 0.0546(15) 0.0367(13) 0.0390(13) -0.0078(11) -0.0081(11) -0.0110(11)
N4 0.0462(14) 0.0414(14) 0.0465(14) -0.0051(11) -0.0094(11) -0.0087(11)
C1 0.056(2) 0.056(2) 0.051(2) -0.0091(16) -0.0024(16) -0.0210(17)
C2 0.069(3) 0.072(3) 0.079(3) -0.005(2) 0.002(2) -0.037(2)
C3 0.060(2) 0.092(3) 0.091(3) -0.029(2) 0.003(2) -0.039(2)
C4 0.0417(19) 0.079(3) 0.072(2) -0.033(2) -0.0093(17) -0.0109(18)
C5 0.049(2) 0.128(4) 0.094(3) -0.039(3) -0.019(2) -0.012(3)
C6 0.058(3) 0.134(4) 0.088(3) -0.042(3) -0.039(2) 0.015(3)
C7 0.080(3) 0.081(3) 0.077(3) -0.006(2) -0.040(2) 0.008(2)
C8 0.059(2) 0.055(2) 0.058(2) -0.0170(17) -0.0237(16) 0.0041(17)
C9 0.0453(18) 0.056(2) 0.0514(19) -0.0177(16) -0.0103(14) -0.0071(15)
C10 0.052(2) 0.062(2) 0.056(2) -0.0090(17) -0.0045(16) -0.0151(17)
C11 0.052(2) 0.080(3) 0.053(2) -0.0127(19) 0.0036(16) -0.0100(19)
C12 0.063(2) 0.063(2) 0.051(2) -0.0167(17) -0.0100(16) 0.0035(18)
C13 0.0528(19) 0.0439(17) 0.0423(17) -0.0089(14) -0.0168(14) 0.0007(14)
C14 0.066(2) 0.0368(17) 0.056(2) -0.0135(15) -0.0272(17) 0.0015(15)
C15 0.102(3) 0.057(2) 0.071(2) -0.0284(19) -0.019(2) -0.006(2)
C16 0.067(2) 0.0342(16) 0.0527(19) -0.0045(14) -0.0304(16) -0.0060(15)
C17 0.099(3) 0.0391(19) 0.082(3) -0.0100(17) -0.036(2) -0.0200(19)
C18 0.0573(19) 0.0337(16) 0.0457(17) 0.0007(13) -0.0226(14) -0.0089(14)
C19 0.070(2) 0.0428(18) 0.058(2) 0.0002(15) -0.0187(17) -0.0220(16)
C20 0.070(2) 0.055(2) 0.053(2) -0.0033(16) -0.0010(16) -0.0250(18)
C21 0.069(2) 0.0482(19) 0.0456(18) -0.0080(15) -0.0029(16) -0.0182(16)
C22 0.0522(18) 0.0340(15) 0.0390(16) -0.0037(12) -0.0172(13) -0.0067(13)
C23 0.0487(17) 0.0377(16) 0.0385(16) -0.0047(13) -0.0167(13) -0.0030(13)
C24 0.0477(18) 0.0403(17) 0.059(2) -0.0086(14) -0.0184(15) -0.0167(14)
C25 0.059(2) 0.054(2) 0.081(2) 0.0017(18) -0.0296(18) -0.0187(18)
C26 0.056(2) 0.052(2) 0.128(4) -0.011(2) -0.030(2) -0.0065(18)
C27 0.053(2) 0.063(3) 0.115(4) -0.035(3) -0.004(2) -0.009(2)
C28 0.052(2) 0.057(2) 0.076(3) -0.0279(19) 0.0024(17) -0.0236(18)
C29 0.0483(18) 0.0426(17) 0.0545(19) -0.0144(14) -0.0090(14) -0.0195(15)
C30 0.077(3) 0.082(3) 0.067(3) -0.039(2) 0.019(2) -0.039(2)
C31 0.099(3) 0.086(3) 0.046(2) -0.020(2) 0.005(2) -0.050(3)
C32 0.085(3) 0.055(2) 0.0422(19) -0.0082(16) -0.0079(17) -0.036(2)
C33 0.111(4) 0.060(3) 0.085(4) 0.003(3) -0.035(3) -0.032(3)
O5 0.108(3) 0.089(3) 0.171(5) 0.013(3) -0.041(3) -0.021(3)
O5' 0.108(3) 0.089(3) 0.171(5) 0.013(3) -0.041(3) -0.021(3)
C33' 0.111(4) 0.060(3) 0.085(4) 0.003(3) -0.035(3) -0.032(3)

loop_
_atom_type_symbol
_atom_type_description
_atom_type_scat_dispersion_real
_atom_type_scat_dispersion_imag
_atom_type_scat_source
C C 0.0033 0.0016 'International Tables Vol C Tables 4.2.6.8 and 6.1.1.4'
H H 0.0000 0.0000 'International Tables Vol C Tables 4.2.6.8 and 6.1.1.4'
N N 0.0061 0.0033 'International Tables Vol C Tables 4.2.6.8 and 6.1.1.4'
Ni Ni 0.3393 1.1124 'International Tables Vol C Tables 4.2.6.8 and 6.1.1.4'
O O 0.0106 0.0060 'International Tables Vol C Tables 4.2.6.8 and 6.1.1.4'

loop_
_geom_angle_atom_site_label_1
_geom_angle_atom_site_label_2
_geom_angle_atom_site_label_3
_geom_angle
_geom_angle_site_symmetry_1
_geom_angle_site_symmetry_3
_geom_angle_publ_flag
O1 Ni1 O4 168.36(7) . . ?
O1 Ni1 N1 90.87(9) . . ?
O4 Ni1 N1 80.56(9) . . ?
O1 Ni1 N3 97.34(8) . . ?
O4 Ni1 N3 92.16(9) . . ?
N1 Ni1 N3 169.40(9) . . ?
O1 Ni1 N2 80.63(9) . . ?
O4 Ni1 N2 92.42(9) . . ?
N1 Ni1 N2 96.27(9) . . ?
N3 Ni1 N2 91.68(8) . . ?
O1 Ni1 N4 92.80(8) . . ?
O4 Ni1 N4 95.65(9) . . ?
N1 Ni1 N4 94.23(9) . . ?
N3 Ni1 N4 78.75(9) . . ?
N2 Ni1 N4 167.68(9) . . ?
C24 O1 Ni1 112.23(17) . . ?
C8 O4 Ni1 111.52(19) . . ?
C1 N1 C9 119.0(3) . . ?
C1 N1 Ni1 128.8(2) . . ?
C9 N1 Ni1 112.1(2) . . ?
C32 N2 C29 118.7(3) . . ?
C32 N2 Ni1 129.5(2) . . ?
C29 N2 Ni1 111.61(18) . . ?
C21 N3 C22 117.4(2) . . ?
C21 N3 Ni1 128.50(19) . . ?
C22 N3 Ni1 114.07(18) . . ?
C10 N4 C23 117.7(2) . . ?
C10 N4 Ni1 128.6(2) . . ?
C23 N4 Ni1 113.67(18) . . ?
O2 C1 N1 119.8(3) . . ?
O2 C1 C2 118.1(3) . . ?
N1 C1 C2 122.0(3) . . ?
C3 C2 C1 119.1(4) . . ?
C2 C3 C4 121.4(3) . . ?
C5 C4 C3 125.0(4) . . ?
C5 C4 C9 118.5(4) . . ?
C3 C4 C9 116.5(3) . . ?
C6 C5 C4 120.2(4) . . ?
C5 C6 C7 121.5(4) . . ?
C8 C7 C6 120.7(4) . . ?
O4 C8 C7 123.3(3) . . ?
O4 C8 C9 119.3(3) . . ?
C7 C8 C9 117.3(3) . . ?
N1 C9 C8 116.3(3) . . ?
N1 C9 C4 122.0(3) . . ?
C8 C9 C4 121.7(3) . . ?
N4 C10 C11 122.9(3) . . ?
C12 C11 C10 119.1(3) . . ?
C11 C12 C13 120.9(3) . . ?
C23 C13 C12 115.4(3) . . ?
C23 C13 C14 120.2(3) . . ?
C12 C13 C14 124.4(3) . . ?
C16 C14 C13 120.7(3) . . ?
C16 C14 C15 121.5(3) . . ?
C13 C14 C15 117.8(3) . . ?
C14 C16 C18 120.1(3) . . ?
C14 C16 C17 122.5(3) . . ?
C18 C16 C17 117.4(3) . . ?
C19 C18 C22 116.5(3) . . ?
C19 C18 C16 123.9(3) . . ?
C22 C18 C16 119.7(3) . . ?
C20 C19 C18 120.3(3) . . ?
C19 C20 C21 119.7(3) . . ?
N3 C21 C20 123.0(3) . . ?
N3 C22 C18 123.2(3) . . ?
N3 C22 C23 116.7(2) . . ?
C18 C22 C23 120.1(2) . . ?
N4 C23 C13 124.0(3) . . ?
N4 C23 C22 116.8(2) . . ?
C13 C23 C22 119.2(3) . . ?
O1 C24 C25 122.9(3) . . ?
O1 C24 C29 119.0(3) . . ?
C25 C24 C29 118.1(3) . . ?
C24 C25 C26 120.4(3) . . ?
C27 C26 C25 122.1(4) . . ?
C26 C27 C28 119.8(3) . . ?
C29 C28 C27 118.5(3) . . ?
C29 C28 C30 116.3(4) . . ?
C27 C28 C30 125.1(4) . . ?
N2 C29 C28 122.4(3) . . ?
N2 C29 C24 116.5(3) . . ?
C28 C29 C24 121.1(3) . . ?
C31 C30 C28 120.7(3) . . ?
C30 C31 C32 119.9(4) . . ?
O3 C32 N2 119.8(3) . . ?
O3 C32 C31 118.4(3) . . ?
N2 C32 C31 121.8(4) . . ?

loop_
_geom_bond_atom_site_label_1
_geom_bond_atom_site_label_2
_geom_bond_distance
_geom_bond_site_symmetry_2
_geom_bond_publ_flag
Ni1 O1 2.0532(19) . ?
Ni1 O4 2.073(2) . ?
Ni1 N1 2.076(2) . ?
Ni1 N3 2.085(2) . ?
Ni1 N2 2.087(2) . ?
Ni1 N4 2.100(2) . ?
O1 C24 1.345(3) . ?
O2 C1 1.316(4) . ?
O3 C32 1.316(4) . ?
O4 C8 1.351(4) . ?
N1 C1 1.320(4) . ?
N1 C9 1.374(4) . ?
N2 C32 1.321(4) . ?
N2 C29 1.368(4) . ?
N3 C21 1.332(3) . ?
N3 C22 1.363(3) . ?
N4 C10 1.326(4) . ?
N4 C23 1.358(3) . ?
C1 C2 1.419(4) . ?
C2 C3 1.339(5) . ?
C3 C4 1.410(5) . ?
C4 C5 1.392(5) . ?
C4 C9 1.413(4) . ?
C5 C6 1.350(6) . ?
C6 C7 1.411(6) . ?
C7 C8 1.379(4) . ?
C8 C9 1.412(4) . ?
C10 C11 1.386(4) . ?
C11 C12 1.364(4) . ?
C12 C13 1.407(4) . ?
C13 C23 1.404(4) . ?
C13 C14 1.446(4) . ?
C14 C16 1.355(4) . ?
C14 C15 1.516(4) . ?
C16 C18 1.450(4) . ?
C16 C17 1.515(4) . ?
C18 C19 1.400(4) . ?
C18 C22 1.408(4) . ?
C19 C20 1.355(4) . ?
C20 C21 1.383(4) . ?
C22 C23 1.430(4) . ?
C24 C25 1.379(4) . ?
C24 C29 1.417(4) . ?
C25 C26 1.398(5) . ?
C26 C27 1.349(5) . ?
C27 C28 1.410(5) . ?
C28 C29 1.408(4) . ?
C28 C30 1.417(5) . ?
C30 C31 1.329(5) . ?
C31 C32 1.412(5) . ?
C33 O5 1.388(6) . ?
O5' C33' 1.385(10) . ?

loop_
_geom_hbond_atom_site_label_D
_geom_hbond_atom_site_label_H
_geom_hbond_atom_site_label_A
_geom_hbond_distance_DH
_geom_hbond_distance_HA
_geom_hbond_distance_DA
_geom_hbond_angle_DHA
_geom_hbond_site_symmetry_A
O2 H2 O1 0.82 1.69 2.500(3) 170.3 .
O3 H3 O4 0.82 1.77 2.587(3) 173.6 .
O5 H5A O4 0.82 2.12 2.764(5) 135.2 .
